data_7007020
loop_
_publ_author_name
'Liu, Fenghui'
'Chen, Wanzhi'
'Wang, Daqi'

_publ_section_title
;
 Synthesis and characterization of amidate bridged dimeric and
 oligomeric platinum complexes having short platinum-platinum
 interactions.
;
_journal_issue 28
_journal_name_full 'Dalton transactions (Cambridge, England : 2003)'
_journal_page_first 3445
_journal_page_last 3453
_journal_paper_doi 10.1039/b516410a
_journal_year 2006
_chemical_formula_sum 'C12 H34.5 N10 O10.25 Pt3'
_chemical_formula_weight 1068.27
_chemical_name_systematic
;
?
;
_space_group_IT_number 84
_symmetry_cell_setting tetragonal
_symmetry_space_group_name_Hall '-P 4c'
_symmetry_space_group_name_H-M 'P 42/m'
_atom_sites_solution_hydrogens geom
_atom_sites_solution_primary direct
_atom_sites_solution_secondary difmap
_audit_creation_method SHELXL-97
_cell_angle_alpha 90.00
_cell_angle_beta 90.00
_cell_angle_gamma 90.00
_cell_formula_units_Z 4
_cell_length_a 15.4352(9)
_cell_length_b 15.4352(9)
_cell_length_c 12.5412(14)
_cell_measurement_temperature 123(2)
_cell_volume 2987.9(4)
_computing_cell_refinement 'Bruker XSCANS'
_computing_data_collection 'Bruker XSCANS'
_computing_data_reduction 'Bruker SHELXTL'
_computing_molecular_graphics 'Bruker SHELXTL'
_computing_publication_material 'Bruker SHELXTL'
_computing_structure_refinement 'SHELXL-97 (Sheldrick, 1997)'
_computing_structure_solution 'SHELXS-97 (Sheldrick, 1990)'
_diffrn_ambient_temperature 123(2)
_diffrn_measured_fraction_theta_full 0.980
_diffrn_measured_fraction_theta_max 0.980
_diffrn_measurement_device_type 'CCD area detector'
_diffrn_measurement_method 'phi and omega scans'
_diffrn_radiation_monochromator graphite
_diffrn_radiation_source 'fine-focus sealed tube'
_diffrn_radiation_type MoK\a
_diffrn_radiation_wavelength 0.71073
_diffrn_reflns_av_R_equivalents 0.0410
_diffrn_reflns_av_sigmaI/netI 0.0295
_diffrn_reflns_limit_h_max 18
_diffrn_reflns_limit_h_min -18
_diffrn_reflns_limit_k_max 13
_diffrn_reflns_limit_k_min -18
_diffrn_reflns_limit_l_max 14
_diffrn_reflns_limit_l_min -14
_diffrn_reflns_number 14873
_diffrn_reflns_theta_full 25.00
_diffrn_reflns_theta_max 25.00
_diffrn_reflns_theta_min 1.87
_exptl_absorpt_coefficient_mu 14.069
_exptl_absorpt_correction_T_max 0.4857
_exptl_absorpt_correction_T_min 0.1014
_exptl_absorpt_correction_type multi-scan
_exptl_absorpt_process_details sadabs
_exptl_crystal_colour yellow
_exptl_crystal_density_diffrn 2.375
_exptl_crystal_density_method 'not measured'
_exptl_crystal_description needle
_exptl_crystal_F_000 1970
_exptl_crystal_size_max 0.30
_exptl_crystal_size_mid 0.06
_exptl_crystal_size_min 0.06
_refine_diff_density_max 4.426
_refine_diff_density_min -2.572
_refine_diff_density_rms 0.233
_refine_ls_extinction_method none
_refine_ls_goodness_of_fit_ref 1.048
_refine_ls_hydrogen_treatment constr
_refine_ls_matrix_type full
_refine_ls_number_parameters 191
_refine_ls_number_reflns 2710
_refine_ls_number_restraints 504
_refine_ls_restrained_S_all 1.044
_refine_ls_R_factor_all 0.0542
_refine_ls_R_factor_gt 0.0400
_refine_ls_shift/su_max 0.001
_refine_ls_shift/su_mean 0.000
_refine_ls_structure_factor_coef Fsqd
_refine_ls_weighting_details 'calc w=1/[\s^2^(Fo^2^)+(0.0493P)^2^+49.9911P] where P=(Fo^2^+2Fc^2^)/3'
_refine_ls_weighting_scheme calc
_refine_ls_wR_factor_gt 0.0969
_refine_ls_wR_factor_ref 0.1055
_reflns_number_gt 2219
_reflns_number_total 2710
_reflns_threshold_expression >2sigma(I)
_cod_data_source_file b516410a.txt
_cod_data_source_block l406
_cod_depositor_comments
;
The following automatic conversions were performed:
'_symmetry_cell_setting' value 'Tetragonal' changed to 'tetragonal'
according to '/home/saulius/struct/CIF-dictionaries/cif_core.dic'
dictionary named 'cif_core.dic' version 2.4.1 from 2010-06-29.

Automatic conversion script
Id: cif_fix_enum 1527 2010-12-29 10:47:43Z saulius 
;
_cod_original_sg_symbol_H-M P4(2)/m
_cod_original_formula_sum 'C12 H34.50 N10 O10.25 Pt3'
_cod_database_code 7007020

loop_
_symmetry_equiv_pos_as_xyz
'x, y, z'
'-x, -y, z'
'-y, x, z+1/2'
'y, -x, z+1/2'
'-x, -y, -z'
'x, y, -z'
'y, -x, -z-1/2'
'-y, x, -z-1/2'

loop_
_atom_site_label
_atom_site_type_symbol
_atom_site_fract_x
_atom_site_fract_y
_atom_site_fract_z
_atom_site_U_iso_or_equiv
_atom_site_adp_type
_atom_site_occupancy
_atom_site_symmetry_multiplicity
_atom_site_calc_flag
_atom_site_refinement_flags
_atom_site_disorder_assembly
_atom_site_disorder_group
Pt1 Pt 0.89796(4) 0.22459(3) 0.0000 0.02726(18) Uani 1 2 d SU . .
Pt2 Pt 0.97338(4) 0.40176(4) 0.0000 0.02744(18) Uani 1 2 d SU . .
Pt3 Pt 0.75333(4) 0.06242(5) 0.0000 0.0356(2) Uani 1 2 d SU . .
N1 N 0.8310(7) 0.2873(6) 0.1152(9) 0.049(2) Uani 1 1 d U . .
H1A H 0.7921 0.2548 0.1472 0.059 Uiso 1 1 calc R . .
N2 N 0.9602(7) 0.1563(7) 0.1169(9) 0.047(2) Uani 1 1 d U . .
H2A H 0.9225 0.1186 0.1477 0.21(13) Uiso 1 1 calc R . .
H2B H 0.9808 0.1936 0.1671 0.10(6) Uiso 1 1 calc R . .
H2C H 1.0052 0.1263 0.0878 0.16(11) Uiso 1 1 calc R . .
N3 N 1.0709(7) 0.3892(7) 0.1051(11) 0.056(3) Uani 1 1 d DU . .
H3D H 1.0794 0.4413 0.1392 0.10(6) Uiso 1 1 calc R . .
H3E H 1.0558 0.3489 0.1557 0.22(14) Uiso 1 1 calc R . .
N4 N 0.7461(7) 0.0609(7) 0.1598(10) 0.052(2) Uani 1 1 d U . .
N5 N 0.6606(10) 0.1596(11) 0.0000 0.051(3) Uani 1 2 d SU . .
N6 N 0.8443(11) -0.0279(12) 0.0000 0.056(3) Uani 1 2 d SU . .
O1 O 0.8852(7) 0.4230(6) 0.1150(9) 0.066(2) Uani 1 1 d U . .
O2 O 0.7879(7) 0.1081(7) 0.2202(8) 0.067(3) Uani 1 1 d U A .
O3 O 0.725(2) -0.010(2) 0.201(2) 0.062(6) Uani 0.52(5) 1 d PU A 1
O4 O 0.6416(9) 0.1951(10) 0.0761(13) 0.112(4) Uani 1 1 d U A .
O5 O 0.9019(16) -0.0312(15) -0.062(2) 0.060(6) Uani 0.47(3) 1 d PU . 1
O6 O 0.5000 0.0000 0.0000 0.105(14) Uani 0.50 4 d SPU . .
H11 H 0.5000 0.0000 0.0678 0.2(7) Uiso 0.25 2 d SPR . .
H12 H 0.4688 0.0454 0.0000 0.1(3) Uiso 0.25 2 d SPR . .
O3' O 0.684(3) 0.020(2) 0.202(2) 0.063(6) Uani 0.48(5) 1 d PU A 2
O5' O 0.8503(18) -0.0733(18) -0.079(2) 0.094(8) Uani 0.53(3) 1 d PU A 2
C1 C 0.8341(9) 0.3647(8) 0.1506(12) 0.060(3) Uani 1 1 d DU . .
C2 C 0.7733(10) 0.3930(10) 0.2391(13) 0.084(4) Uani 1 1 d DU . .
C3 C 0.7310(15) 0.3209(13) 0.3002(18) 0.133(4) Uani 1 1 d DU . .
H3A H 0.7019 0.2816 0.2503 0.199 Uiso 1 1 calc R . .
H3B H 0.6883 0.3452 0.3498 0.199 Uiso 1 1 calc R . .
H3C H 0.7750 0.2889 0.3403 0.199 Uiso 1 1 calc R . .
C4 C 0.6993(13) 0.4427(14) 0.1811(17) 0.133(4) Uani 1 1 d DU . .
H4A H 0.6809 0.4098 0.1182 0.199 Uiso 1 1 calc R . .
H4B H 0.7203 0.4998 0.1589 0.199 Uiso 1 1 calc R . .
H4C H 0.6501 0.4498 0.2297 0.199 Uiso 1 1 calc R . .
C7 C 0.8153(14) 0.4596(14) 0.3120(17) 0.133(4) Uani 1 1 d DU . .
H7A H 0.7702 0.4957 0.3446 0.199 Uiso 1 1 calc R . .
H7B H 0.8545 0.4962 0.2703 0.199 Uiso 1 1 calc R . .
H7C H 0.8480 0.4298 0.3680 0.199 Uiso 1 1 calc R . .
C6 C 1.1525(10) 0.3624(15) 0.0537(16) 0.100(5) Uani 1 1 d DU . .
H6A H 1.1992 0.4014 0.0785 0.24(16) Uiso 1 1 calc R . .
H6B H 1.1668 0.3032 0.0785 0.09(6) Uiso 1 1 calc R . .

loop_
_atom_site_aniso_label
_atom_site_aniso_U_11
_atom_site_aniso_U_22
_atom_site_aniso_U_33
_atom_site_aniso_U_23
_atom_site_aniso_U_13
_atom_site_aniso_U_12
Pt1 0.0267(3) 0.0198(3) 0.0353(3) 0.000 0.000 0.0011(2)
Pt2 0.0292(3) 0.0197(3) 0.0334(3) 0.000 0.000 0.0011(2)
Pt3 0.0257(3) 0.0559(4) 0.0252(3) 0.000 0.000 -0.0037(3)
N1 0.049(5) 0.036(4) 0.062(5) -0.001(4) 0.030(4) 0.000(4)
N2 0.054(6) 0.038(5) 0.048(6) 0.003(5) -0.005(5) -0.005(5)
N3 0.058(6) 0.033(5) 0.078(7) 0.001(5) -0.019(5) 0.002(5)
N4 0.055(5) 0.051(5) 0.050(6) 0.004(5) 0.003(5) -0.008(5)
N5 0.043(6) 0.056(7) 0.054(7) 0.000 0.000 -0.001(6)
N6 0.044(7) 0.056(7) 0.067(8) 0.000 0.000 0.013(6)
O1 0.071(5) 0.039(4) 0.088(6) -0.010(4) 0.043(5) 0.003(4)
O2 0.086(6) 0.074(6) 0.041(5) -0.007(5) 0.008(5) -0.023(5)
O3 0.064(13) 0.070(12) 0.052(9) 0.009(9) 0.010(10) -0.019(10)
O4 0.094(8) 0.120(9) 0.122(9) -0.024(8) 0.013(8) 0.030(7)
O5 0.052(10) 0.053(10) 0.077(10) -0.005(9) 0.015(9) 0.007(8)
O6 0.10(3) 0.11(3) 0.10(3) 0.000 0.000 -0.01(3)
O3' 0.067(13) 0.074(12) 0.049(10) 0.005(10) 0.030(10) -0.017(11)
O5' 0.072(14) 0.095(15) 0.116(15) -0.055(13) -0.022(12) 0.037(12)
C1 0.066(6) 0.040(5) 0.072(6) -0.006(5) 0.031(6) 0.001(5)
C2 0.088(8) 0.061(7) 0.102(9) -0.007(7) 0.046(8) 0.004(7)
C3 0.142(8) 0.131(8) 0.126(8) -0.009(7) 0.067(7) 0.008(7)
C4 0.142(8) 0.131(8) 0.126(8) -0.009(7) 0.067(7) 0.008(7)
C7 0.142(8) 0.131(8) 0.126(8) -0.009(7) 0.067(7) 0.008(7)
C6 0.072(9) 0.104(10) 0.126(11) -0.016(10) -0.019(9) 0.029(9)

loop_
_atom_type_symbol
_atom_type_description
_atom_type_scat_dispersion_real
_atom_type_scat_dispersion_imag
_atom_type_scat_source
C C 0.0033 0.0016 'International Tables Vol C Tables 4.2.6.8 and 6.1.1.4'
H H 0.0000 0.0000 'International Tables Vol C Tables 4.2.6.8 and 6.1.1.4'
N N 0.0061 0.0033 'International Tables Vol C Tables 4.2.6.8 and 6.1.1.4'
O O 0.0106 0.0060 'International Tables Vol C Tables 4.2.6.8 and 6.1.1.4'
Pt Pt -1.7033 8.3905 'International Tables Vol C Tables 4.2.6.8 and 6.1.1.4'

loop_
_geom_angle_atom_site_label_1
_geom_angle_atom_site_label_2
_geom_angle_atom_site_label_3
_geom_angle
_geom_angle_site_symmetry_1
_geom_angle_site_symmetry_3
_geom_angle_publ_flag
N1 Pt1 N1 91.2(7) 6 . ?
N1 Pt1 N2 88.6(5) 6 6 ?
N1 Pt1 N2 176.9(4) . 6 ?
N1 Pt1 N2 176.9(4) 6 . ?
N1 Pt1 N2 88.6(5) . . ?
N2 Pt1 N2 91.6(7) 6 . ?
N1 Pt1 Pt2 76.1(3) 6 . ?
N1 Pt1 Pt2 76.1(3) . . ?
N2 Pt1 Pt2 106.9(3) 6 . ?
N2 Pt1 Pt2 106.9(3) . . ?
N1 Pt1 Pt3 91.0(3) 6 . ?
N1 Pt1 Pt3 91.0(3) . . ?
N2 Pt1 Pt3 85.9(3) 6 . ?
N2 Pt1 Pt3 85.9(3) . . ?
Pt2 Pt1 Pt3 161.33(3) . . ?
O1 Pt2 O1 91.7(7) 6 . ?
O1 Pt2 N3 173.3(5) 6 . ?
O1 Pt2 N3 93.0(5) . . ?
O1 Pt2 N3 93.0(5) 6 6 ?
O1 Pt2 N3 173.3(5) . 6 ?
N3 Pt2 N3 81.9(7) . 6 ?
O1 Pt2 Pt1 83.4(3) 6 . ?
O1 Pt2 Pt1 83.4(3) . . ?
N3 Pt2 Pt1 101.8(3) . . ?
N3 Pt2 Pt1 101.8(3) 6 . ?
O1 Pt2 Pt2 91.1(3) 6 5_765 ?
O1 Pt2 Pt2 91.1(3) . 5_765 ?
N3 Pt2 Pt2 84.1(3) . 5_765 ?
N3 Pt2 Pt2 84.1(3) 6 5_765 ?
Pt1 Pt2 Pt2 172.10(3) . 5_765 ?
N6 Pt3 N4 91.8(3) . . ?
N6 Pt3 N4 91.8(3) . 6 ?
N4 Pt3 N4 173.5(7) . 6 ?
N6 Pt3 N5 178.4(7) . . ?
N4 Pt3 N5 88.3(3) . . ?
N4 Pt3 N5 88.3(3) 6 . ?
N6 Pt3 Pt1 93.0(5) . . ?
N4 Pt3 Pt1 92.6(3) . . ?
N4 Pt3 Pt1 92.6(3) 6 . ?
N5 Pt3 Pt1 85.4(4) . . ?
C1 N1 Pt1 132.7(9) . . ?
C1 N1 H1A 113.6 . . ?
Pt1 N1 H1A 113.6 . . ?
Pt1 N2 H2A 109.5 . . ?
Pt1 N2 H2B 109.5 . . ?
H2A N2 H2B 109.5 . . ?
Pt1 N2 H2C 109.5 . . ?
H2A N2 H2C 109.5 . . ?
H2B N2 H2C 109.5 . . ?
C6 N3 Pt2 112.4(11) . . ?
C6 N3 H3D 109.1 . . ?
Pt2 N3 H3D 109.1 . . ?
C6 N3 H3E 109.1 . . ?
Pt2 N3 H3E 109.1 . . ?
H3D N3 H3E 107.9 . . ?
O2 N4 O3 113.5(16) . . ?
O2 N4 O3' 115.8(16) . . ?
O2 N4 Pt3 125.2(9) . . ?
O3 N4 Pt3 115.8(15) . . ?
O3' N4 Pt3 117.8(15) . . ?
O4 N5 O4 114(2) . 6 ?
O4 N5 Pt3 121.7(11) . . ?
O4 N5 Pt3 121.7(11) 6 . ?
O5 N6 O5 83(3) 6 . ?
O5 N6 O5' 117(2) 6 . ?
O5 N6 O5' 51.8(15) . . ?
O5 N6 O5' 51.8(15) 6 6 ?
O5 N6 O5' 117(2) . 6 ?
O5' N6 O5' 109(3) . 6 ?
O5 N6 Pt3 124.3(14) 6 . ?
O5 N6 Pt3 124.3(14) . . ?
O5' N6 Pt3 117.4(13) . . ?
O5' N6 Pt3 117.4(13) 6 . ?
C1 O1 Pt2 123.6(8) . . ?
N6 O5 O5 48.7(14) . 6 ?
H11 O6 H12 90.0 . . ?
H11 O6 H12 90.0 . . ?
N1 C1 O1 124.2(11) . . ?
N1 C1 C2 120.1(12) . . ?
O1 C1 C2 115.7(11) . . ?
C3 C2 C1 115.4(13) . . ?
C3 C2 C7 112.4(16) . . ?
C1 C2 C7 111.8(13) . . ?
C3 C2 C4 106.5(15) . . ?
C1 C2 C4 104.7(13) . . ?
C7 C2 C4 105.1(14) . . ?
C2 C3 H3A 109.5 . . ?
C2 C3 H3B 109.5 . . ?
H3A C3 H3B 109.5 . . ?
C2 C3 H3C 109.5 . . ?
H3A C3 H3C 109.5 . . ?
H3B C3 H3C 109.5 . . ?
C2 C4 H4A 109.5 . . ?
C2 C4 H4B 109.5 . . ?
H4A C4 H4B 109.5 . . ?
C2 C4 H4C 109.5 . . ?
H4A C4 H4C 109.5 . . ?
H4B C4 H4C 109.5 . . ?
C2 C7 H7A 109.5 . . ?
C2 C7 H7B 109.5 . . ?
H7A C7 H7B 109.5 . . ?
C2 C7 H7C 109.5 . . ?
H7A C7 H7C 109.5 . . ?
H7B C7 H7C 109.5 . . ?
C6 C6 N3 115.9(9) 6 . ?
C6 C6 H6A 108.3 6 . ?
N3 C6 H6A 108.3 . . ?
C6 C6 H6B 108.3 6 . ?
N3 C6 H6B 108.3 . . ?
H6A C6 H6B 107.4 . . ?

loop_
_geom_bond_atom_site_label_1
_geom_bond_atom_site_label_2
_geom_bond_distance
_geom_bond_site_symmetry_2
_geom_bond_publ_flag
Pt1 N1 2.023(10) 6 ?
Pt1 N1 2.023(10) . ?
Pt1 N2 2.045(10) 6 ?
Pt1 N2 2.045(10) . ?
Pt1 Pt2 2.9721(8) . ?
Pt1 Pt3 3.3540(9) . ?
Pt2 O1 2.010(9) 6 ?
Pt2 O1 2.010(9) . ?
Pt2 N3 2.010(11) . ?
Pt2 N3 2.010(11) 6 ?
Pt2 Pt2 3.1420(11) 5_765 ?
Pt3 N6 1.978(16) . ?
Pt3 N4 2.007(12) . ?
Pt3 N4 2.007(12) 6 ?
Pt3 N5 2.073(17) . ?
N1 C1 1.275(16) . ?
N1 H1A 0.8800 . ?
N2 H2A 0.9100 . ?
N2 H2B 0.9100 . ?
N2 H2C 0.9100 . ?
N3 C6 1.473(12) . ?
N3 H3D 0.9200 . ?
N3 H3E 0.9200 . ?
N4 O2 1.233(14) . ?
N4 O3 1.26(3) . ?
N4 O3' 1.26(3) . ?
N5 O4 1.139(16) . ?
N5 O4 1.139(16) 6 ?
N6 O5 1.19(2) 6 ?
N6 O5 1.19(2) . ?
N6 O5' 1.22(2) . ?
N6 O5' 1.22(2) 6 ?
O1 C1 1.278(15) . ?
O5 O5 1.56(5) 6 ?
O6 H11 0.8502 . ?
O6 H11 0.8502 . ?
O6 H12 0.8502 . ?
C1 C2 1.518(14) . ?
C2 C3 1.501(15) . ?
C2 C7 1.520(16) . ?
C2 C4 1.556(16) . ?
C3 H3A 0.9800 . ?
C3 H3B 0.9800 . ?
C3 H3C 0.9800 . ?
C4 H4A 0.9800 . ?
C4 H4B 0.9800 . ?
C4 H4C 0.9800 . ?
C7 H7A 0.9800 . ?
C7 H7B 0.9800 . ?
C7 H7C 0.9800 . ?
C6 C6 1.35(4) 6 ?
C6 H6A 0.9900 . ?
C6 H6B 0.9900 . ?

loop_
_geom_torsion_atom_site_label_1
_geom_torsion_atom_site_label_2
_geom_torsion_atom_site_label_3
_geom_torsion_atom_site_label_4
_geom_torsion
_geom_torsion_site_symmetry_1
_geom_torsion_site_symmetry_2
_geom_torsion_site_symmetry_3
_geom_torsion_site_symmetry_4
_geom_torsion_publ_flag
N1 Pt1 Pt2 O1 1.1(5) 6 . . 6 ?
N1 Pt1 Pt2 O1 -93.6(5) . . . 6 ?
N2 Pt1 Pt2 O1 85.3(5) 6 . . 6 ?
N2 Pt1 Pt2 O1 -177.8(5) . . . 6 ?
Pt3 Pt1 Pt2 O1 -46.3(3) . . . 6 ?
N1 Pt1 Pt2 O1 93.6(5) 6 . . . ?
N1 Pt1 Pt2 O1 -1.1(5) . . . . ?
N2 Pt1 Pt2 O1 177.8(5) 6 . . . ?
N2 Pt1 Pt2 O1 -85.3(5) . . . . ?
Pt3 Pt1 Pt2 O1 46.3(3) . . . . ?
N1 Pt1 Pt2 N3 -174.7(5) 6 . . . ?
N1 Pt1 Pt2 N3 90.6(5) . . . . ?
N2 Pt1 Pt2 N3 -90.5(5) 6 . . . ?
N2 Pt1 Pt2 N3 6.4(5) . . . . ?
Pt3 Pt1 Pt2 N3 138.0(4) . . . . ?
N1 Pt1 Pt2 N3 -90.6(5) 6 . . 6 ?
N1 Pt1 Pt2 N3 174.7(5) . . . 6 ?
N2 Pt1 Pt2 N3 -6.4(5) 6 . . 6 ?
N2 Pt1 Pt2 N3 90.5(5) . . . 6 ?
Pt3 Pt1 Pt2 N3 -138.0(4) . . . 6 ?
N1 Pt1 Pt3 N6 134.4(3) 6 . . . ?
N1 Pt1 Pt3 N6 -134.4(3) . . . . ?
N2 Pt1 Pt3 N6 45.9(3) 6 . . . ?
N2 Pt1 Pt3 N6 -45.9(3) . . . . ?
Pt2 Pt1 Pt3 N6 180.0 . . . . ?
N1 Pt1 Pt3 N4 -133.7(5) 6 . . . ?
N1 Pt1 Pt3 N4 -42.5(5) . . . . ?
N2 Pt1 Pt3 N4 137.9(5) 6 . . . ?
N2 Pt1 Pt3 N4 46.0(5) . . . . ?
Pt2 Pt1 Pt3 N4 -88.1(3) . . . . ?
N1 Pt1 Pt3 N4 42.5(5) 6 . . 6 ?
N1 Pt1 Pt3 N4 133.7(5) . . . 6 ?
N2 Pt1 Pt3 N4 -46.0(5) 6 . . 6 ?
N2 Pt1 Pt3 N4 -137.9(5) . . . 6 ?
Pt2 Pt1 Pt3 N4 88.1(3) . . . 6 ?
N1 Pt1 Pt3 N5 -45.6(3) 6 . . . ?
N1 Pt1 Pt3 N5 45.6(3) . . . . ?
N2 Pt1 Pt3 N5 -134.1(3) 6 . . . ?
N2 Pt1 Pt3 N5 134.1(3) . . . . ?
Pt2 Pt1 Pt3 N5 0.0 . . . . ?
N1 Pt1 N1 C1 -74.7(16) 6 . . . ?
Pt2 Pt1 N1 C1 0.7(14) . . . . ?
Pt3 Pt1 N1 C1 -165.7(15) . . . . ?
O1 Pt2 N3 C6 173.7(12) . . . . ?
N3 Pt2 N3 C6 -10.6(14) 6 . . . ?
Pt1 Pt2 N3 C6 89.8(12) . . . . ?
Pt2 Pt2 N3 C6 -95.5(12) 5_765 . . . ?
N6 Pt3 N4 O2 91.8(12) . . . . ?
N5 Pt3 N4 O2 -86.6(12) . . . . ?
Pt1 Pt3 N4 O2 -1.3(11) . . . . ?
N6 Pt3 N4 O3 -60(2) . . . . ?
N5 Pt3 N4 O3 121(2) . . . . ?
Pt1 Pt3 N4 O3 -153(2) . . . . ?
N6 Pt3 N4 O3' -101(3) . . . . ?
N5 Pt3 N4 O3' 81(3) . . . . ?
Pt1 Pt3 N4 O3' 166(3) . . . . ?
N4 Pt3 N5 O4 12.6(17) . . . . ?
N4 Pt3 N5 O4 -173.0(17) 6 . . . ?
Pt1 Pt3 N5 O4 -80.2(17) . . . . ?
N4 Pt3 N5 O4 173.0(17) . . . 6 ?
N4 Pt3 N5 O4 -12.6(17) 6 . . 6 ?
Pt1 Pt3 N5 O4 80.2(17) . . . 6 ?
N4 Pt3 N6 O5 -40(2) . . . 6 ?
N4 Pt3 N6 O5 146(2) 6 . . 6 ?
Pt1 Pt3 N6 O5 53(2) . . . 6 ?
N4 Pt3 N6 O5 -146(2) . . . . ?
N4 Pt3 N6 O5 40(2) 6 . . . ?
Pt1 Pt3 N6 O5 -53(2) . . . . ?
N4 Pt3 N6 O5' 154(2) . . . . ?
N4 Pt3 N6 O5' -21(2) 6 . . . ?
Pt1 Pt3 N6 O5' -114(2) . . . . ?
N4 Pt3 N6 O5' 21(2) . . . 6 ?
Pt1 Pt3 N6 O5' 114(2) . . . 6 ?
O1 Pt2 O1 C1 85.3(13) 6 . . . ?
N3 Pt2 O1 C1 -99.5(13) . . . . ?
Pt1 Pt2 O1 C1 2.1(13) . . . . ?
Pt2 Pt2 O1 C1 176.4(13) 5_765 . . . ?
O5' N6 O5 O5 -133(2) . . . 6 ?
O5' N6 O5 O5 -40(2) 6 . . 6 ?
Pt3 N6 O5 O5 127(2) . . . 6 ?
Pt1 N1 C1 O1 1(3) . . . . ?
Pt1 N1 C1 C2 179.4(11) . . . . ?
Pt2 O1 C1 N1 -2(2) . . . . ?
Pt2 O1 C1 C2 178.8(11) . . . . ?
N1 C1 C2 C3 17(2) . . . . ?
O1 C1 C2 C3 -164.4(17) . . . . ?
N1 C1 C2 C7 146.8(18) . . . . ?
O1 C1 C2 C7 -34(2) . . . . ?
N1 C1 C2 C4 -99.9(18) . . . . ?
O1 C1 C2 C4 78.9(18) . . . . ?
Pt2 N3 C6 C6 8.9(11) . . . 6 ?
